data_4067795
loop_
_publ_author_name
'Bertrand, Guillaume'
'Tortech, Ludovic'
'Fichou, Denis'
'Malacria, Max'
'Aubert, Corinne'
'Gandon, Vincent'

_publ_section_title
;
 An Improved Protocol for the Synthesis of [(\h4-C4R4)Co(\h5-C5H5)]
 Complexes
;
_journal_issue 1
_journal_name_full Organometallics
_journal_page_first 126
_journal_paper_doi 10.1021/om200662g
_journal_volume 31
_journal_year 2012
_chemical_formula_moiety 'C41 H41 Co O8'
_chemical_formula_sum 'C41 H41 Co O8'
_chemical_formula_weight 720.67
_chemical_name_systematic
;
 ?
;
_space_group_IT_number 104
_symmetry_cell_setting tetragonal
_symmetry_Int_Tables_number 104
_symmetry_space_group_name_Hall 'P 4 -2n'
_symmetry_space_group_name_H-M 'P 4 n c'
_atom_sites_solution_hydrogens geom
_atom_sites_solution_primary direct
_atom_sites_solution_secondary difmap
_audit_creation_method SHELXL-97
_cell_angle_alpha 90.00
_cell_angle_beta 90.00
_cell_angle_gamma 90.00
_cell_formula_units_Z 2
_cell_length_a 15.6941(4)
_cell_length_b 15.6941(4)
_cell_length_c 7.2842(2)
_cell_measurement_reflns_used 4474
_cell_measurement_temperature 200(2)
_cell_measurement_theta_max 29.8
_cell_measurement_theta_min 3.1
_cell_volume 1794.13(8)
_computing_cell_refinement 'Bruker SAINT'
_computing_data_collection 'Bruker APEX2'
_computing_data_reduction 'Bruker SAINT'
_computing_molecular_graphics 'DIAMOND. Crystal Impact GbR, Bonn, Germany'
_computing_publication_material 'WinGX publication routines (Farrugia, 1999)'
_computing_structure_refinement 'SHELXL-97 (Sheldrick, 2008)'
_computing_structure_solution 'SIR92 (Giacovazzo et al, 1993)'
_diffrn_ambient_temperature 200(2)
_diffrn_measured_fraction_theta_full 0.991
_diffrn_measured_fraction_theta_max 0.991
_diffrn_measurement_device_type 'Bruker APEX-II CCD'
_diffrn_measurement_method '\f and \w scans'
_diffrn_radiation_monochromator graphite
_diffrn_radiation_source 'fine-focus sealed tube'
_diffrn_radiation_type MoK\a
_diffrn_radiation_wavelength 0.71073
_diffrn_reflns_av_R_equivalents 0.0226
_diffrn_reflns_av_sigmaI/netI 0.0211
_diffrn_reflns_limit_h_max 21
_diffrn_reflns_limit_h_min -18
_diffrn_reflns_limit_k_max 21
_diffrn_reflns_limit_k_min -16
_diffrn_reflns_limit_l_max 10
_diffrn_reflns_limit_l_min -5
_diffrn_reflns_number 9569
_diffrn_reflns_theta_full 30.00
_diffrn_reflns_theta_max 30.00
_diffrn_reflns_theta_min 1.84
_diffrn_standards_number 0
_exptl_absorpt_coefficient_mu 0.531
_exptl_absorpt_correction_T_max 0.746
_exptl_absorpt_correction_T_min 0.694
_exptl_absorpt_correction_type multi-scan
_exptl_absorpt_process_details
;
SADABS, Bruker AXS Inc., Madison, 
Wisconsin, USA. 
;
_exptl_crystal_colour orange
_exptl_crystal_density_diffrn 1.334
_exptl_crystal_density_method 'not measured'
_exptl_crystal_description block
_exptl_crystal_F_000 756
_exptl_crystal_size_max 0.2
_exptl_crystal_size_mid 0.08
_exptl_crystal_size_min 0.04
_refine_diff_density_max 0.623
_refine_diff_density_min -0.446
_refine_diff_density_rms 0.054
_refine_ls_abs_structure_details 'Flack H D (1983), Acta Cryst. A39, 876-881'
_refine_ls_abs_structure_Flack -0.02(2)
_refine_ls_extinction_method none
_refine_ls_goodness_of_fit_ref 1.146
_refine_ls_hydrogen_treatment constr
_refine_ls_matrix_type full
_refine_ls_number_parameters 117
_refine_ls_number_reflns 1955
_refine_ls_number_restraints 1
_refine_ls_restrained_S_all 1.145
_refine_ls_R_factor_all 0.0419
_refine_ls_R_factor_gt 0.0350
_refine_ls_shift/su_max 0.000
_refine_ls_shift/su_mean 0.000
_refine_ls_structure_factor_coef Fsqd
_refine_ls_weighting_details 'calc w=1/[\s^2^(Fo^2^)+(0.0459P)^2^+0.6240P] where P=(Fo^2^+2Fc^2^)/3'
_refine_ls_weighting_scheme calc
_refine_ls_wR_factor_gt 0.0884
_refine_ls_wR_factor_ref 0.0919
_reflns_number_gt 1704
_reflns_number_total 1955
_reflns_threshold_expression >2\s(I)
_cod_data_source_file om200662g_si_001.cif
_cod_data_source_block gb6_0m
_cod_database_code 4067795

loop_
_symmetry_equiv_pos_as_xyz
'x, y, z'
'-x, -y, z'
'-y, x, z'
'y, -x, z'
'-x+1/2, y+1/2, z+1/2'
'x+1/2, -y+1/2, z+1/2'
'y+1/2, x+1/2, z+1/2'
'-y+1/2, -x+1/2, z+1/2'

loop_
_atom_site_label
_atom_site_type_symbol
_atom_site_fract_x
_atom_site_fract_y
_atom_site_fract_z
_atom_site_U_iso_or_equiv
_atom_site_adp_type
_atom_site_occupancy
_atom_site_symmetry_multiplicity
_atom_site_calc_flag
_atom_site_refinement_flags
Co1 Co 0.0000 0.0000 0.16724(10) 0.01829(13) Uani 1 4 d S
O1 O 0.32421(9) 0.13564(11) 0.5985(3) 0.0323(4) Uani 1 1 d .
O2 O 0.13883(11) 0.33366(9) 0.2752(3) 0.0315(4) Uani 1 1 d .
C1 C 0.04607(16) 0.04721(17) 0.4007(3) 0.0185(5) Uani 1 1 d .
C2 C 0.11074(14) 0.11450(15) 0.4153(3) 0.0184(4) Uani 1 1 d .
C3 C 0.18691(13) 0.09763(13) 0.5086(4) 0.0206(4) Uani 1 1 d .
H3 H 0.1955 0.0443 0.5674 0.025 Uiso 1 1 calc R
C4 C 0.25004(13) 0.16033(14) 0.5142(4) 0.0227(5) Uani 1 1 d .
C5 C 0.23696(15) 0.24064(15) 0.4383(4) 0.0253(5) Uani 1 1 d .
H5 H 0.2799 0.2832 0.4448 0.030 Uiso 1 1 calc R
C6 C 0.15979(14) 0.25682(13) 0.3531(3) 0.0233(4) Uani 1 1 d .
C7 C 0.09774(13) 0.19402(13) 0.3363(3) 0.0215(4) Uani 1 1 d .
H7 H 0.0466 0.2055 0.2710 0.026 Uiso 1 1 calc R
C8 C 0.39657(15) 0.1902(2) 0.5808(4) 0.0391(7) Uani 1 1 d .
H8A H 0.4069 0.2021 0.4506 0.059 Uiso 1 1 calc R
H8B H 0.4467 0.1621 0.6335 0.059 Uiso 1 1 calc R
H8C H 0.3858 0.2437 0.6460 0.059 Uiso 1 1 calc R
C9 C 0.1975(2) 0.40261(15) 0.2982(4) 0.0390(7) Uani 1 1 d .
H9A H 0.2067 0.4129 0.4294 0.059 Uiso 1 1 calc R
H9B H 0.1742 0.4541 0.2409 0.059 Uiso 1 1 calc R
H9C H 0.2519 0.3880 0.2400 0.059 Uiso 1 1 calc R
C10 C -0.0268(11) -0.0696(6) -0.0654(8) 0.0265(14) Uiso 0.42 1 d P
H10 H -0.0464 -0.1255 -0.0927 0.032 Uiso 0.42 1 calc PR
C11 C 0.0505(9) -0.0596(9) -0.0625(11) 0.0301(16) Uiso 0.42 1 d P
H11 H 0.0902 -0.1053 -0.0571 0.036 Uiso 0.42 1 calc PR
C12 C 0.0115(12) -0.0755(5) -0.0617(10) 0.0319(16) Uiso 0.41 1 d P
H12 H 0.0185 -0.1353 -0.0488 0.038 Uiso 0.41 1 calc PR

loop_
_atom_site_aniso_label
_atom_site_aniso_U_11
_atom_site_aniso_U_22
_atom_site_aniso_U_33
_atom_site_aniso_U_23
_atom_site_aniso_U_13
_atom_site_aniso_U_12
Co1 0.01700(15) 0.01700(15) 0.0209(2) 0.000 0.000 0.000
O1 0.0179(7) 0.0377(9) 0.0414(10) -0.0058(9) -0.0077(7) -0.0035(7)
O2 0.0381(9) 0.0152(7) 0.0412(11) 0.0043(7) 0.0019(9) -0.0045(6)
C1 0.0146(10) 0.0167(10) 0.0242(11) -0.0019(9) -0.0008(9) -0.0006(7)
C2 0.0149(10) 0.0176(11) 0.0226(10) -0.0018(8) 0.0014(8) -0.0029(6)
C3 0.0182(9) 0.0184(9) 0.0253(10) -0.0009(9) -0.0001(9) -0.0023(7)
C4 0.0152(9) 0.0292(11) 0.0239(11) -0.0074(9) 0.0004(9) -0.0044(8)
C5 0.0259(14) 0.0228(13) 0.0272(12) -0.0075(9) 0.0060(9) -0.0080(8)
C6 0.0294(11) 0.0173(9) 0.0232(11) -0.0006(9) 0.0056(10) -0.0021(8)
C7 0.0194(9) 0.0197(9) 0.0253(11) 0.0007(9) -0.0004(9) -0.0009(7)
C8 0.0191(11) 0.0598(17) 0.0384(16) -0.0094(15) 0.0001(11) -0.0115(11)
C9 0.0565(16) 0.0198(10) 0.0408(16) -0.0015(11) 0.0050(14) -0.0109(10)

loop_
_atom_type_symbol
_atom_type_description
_atom_type_scat_dispersion_real
_atom_type_scat_dispersion_imag
_atom_type_scat_source
C C 0.0033 0.0016 'International Tables Vol C Tables 4.2.6.8 and 6.1.1.4'
H H 0.0000 0.0000 'International Tables Vol C Tables 4.2.6.8 and 6.1.1.4'
O O 0.0106 0.0060 'International Tables Vol C Tables 4.2.6.8 and 6.1.1.4'
Co Co 0.3494 0.9721 'International Tables Vol C Tables 4.2.6.8 and 6.1.1.4'

loop_
_geom_angle_atom_site_label_1
_geom_angle_atom_site_label_2
_geom_angle_atom_site_label_3
_geom_angle
_geom_angle_site_symmetry_1
_geom_angle_site_symmetry_3
C1 Co1 C1 43.14(9) . 4
C1 Co1 C1 43.14(9) . 3
C1 Co1 C1 62.65(14) 4 3
C1 Co1 C1 62.65(14) . 2
C1 Co1 C1 43.14(9) 4 2
C1 Co1 C1 43.14(9) 3 2
C1 Co1 C12 159.4(5) . 4
C1 Co1 C12 151.2(5) 4 4
C1 Co1 C12 120.7(3) 3 4
C1 Co1 C12 116.8(3) 2 4
C1 Co1 C12 151.2(5) . .
C1 Co1 C12 116.8(3) 4 .
C1 Co1 C12 159.4(5) 3 .
C1 Co1 C12 120.7(3) 2 .
C12 Co1 C12 48.7(3) 4 .
C1 Co1 C12 116.8(3) . 3
C1 Co1 C12 120.7(3) 4 3
C1 Co1 C12 151.2(5) 3 3
C1 Co1 C12 159.4(5) 2 3
C12 Co1 C12 71.4(4) 4 3
C12 Co1 C12 48.7(3) . 3
C1 Co1 C12 120.7(3) . 2
C1 Co1 C12 159.4(5) 4 2
C1 Co1 C12 116.8(3) 3 2
C1 Co1 C12 151.2(5) 2 2
C12 Co1 C12 48.7(3) 4 2
C12 Co1 C12 71.4(4) . 2
C12 Co1 C12 48.7(3) 3 2
C1 Co1 C10 145.0(4) . 4
C1 Co1 C10 167.0(5) 4 4
C1 Co1 C10 115.5(2) 3 4
C1 Co1 C10 125.9(3) 2 4
C12 Co1 C10 17.0(2) 4 4
C12 Co1 C10 59.8(2) . 4
C12 Co1 C10 67.7(3) 3 4
C12 Co1 C10 33.6(3) 2 4
C1 Co1 C10 167.0(5) . .
C1 Co1 C10 125.9(3) 4 .
C1 Co1 C10 145.0(5) 3 .
C1 Co1 C10 115.5(2) 2 .
C12 Co1 C10 33.6(3) 4 .
C12 Co1 C10 17.0(2) . .
C12 Co1 C10 59.8(2) 3 .
C12 Co1 C10 67.7(3) 2 .
C10 Co1 C10 47.4(3) 4 .
C1 Co1 C10 125.9(3) . 3
C1 Co1 C10 115.5(2) 4 3
C1 Co1 C10 167.0(5) 3 3
C1 Co1 C10 145.0(4) 2 3
C12 Co1 C10 67.7(3) 4 3
C12 Co1 C10 33.6(3) . 3
C12 Co1 C10 17.0(2) 3 3
C12 Co1 C10 59.8(2) 2 3
C10 Co1 C10 69.3(4) 4 3
C10 Co1 C10 47.4(3) . 3
C1 Co1 C10 115.5(2) . 2
C1 Co1 C10 145.0(4) 4 2
C1 Co1 C10 125.9(3) 3 2
C1 Co1 C10 167.0(5) 2 2
C12 Co1 C10 59.8(2) 4 2
C12 Co1 C10 67.7(3) . 2
C12 Co1 C10 33.6(3) 3 2
C12 Co1 C10 17.0(2) 2 2
C10 Co1 C10 47.4(3) 4 2
C10 Co1 C10 69.3(4) . 2
C10 Co1 C10 47.4(3) 3 2
C4 O1 C8 117.7(2) . .
C6 O2 C9 117.5(2) . .
C1 C1 C1 90.0 4 3
C1 C1 C2 135.3(3) 4 .
C1 C1 C2 134.4(3) 3 .
C1 C1 Co1 68.43(5) 4 .
C1 C1 Co1 68.43(5) 3 .
C2 C1 Co1 125.46(18) . .
C7 C2 C3 119.75(17) . .
C7 C2 C1 121.0(2) . .
C3 C2 C1 119.3(2) . .
C4 C3 C2 119.1(2) . .
C4 C3 H3 120.5 . .
C2 C3 H3 120.5 . .
O1 C4 C5 124.0(2) . .
O1 C4 C3 114.6(2) . .
C5 C4 C3 121.5(2) . .
C6 C5 C4 118.25(18) . .
C6 C5 H5 120.9 . .
C4 C5 H5 120.9 . .
O2 C6 C5 123.78(19) . .
O2 C6 C7 114.7(2) . .
C5 C6 C7 121.5(2) . .
C2 C7 C6 119.8(2) . .
C2 C7 H7 120.1 . .
C6 C7 H7 120.1 . .
O1 C8 H8A 109.5 . .
O1 C8 H8B 109.5 . .
H8A C8 H8B 109.5 . .
O1 C8 H8C 109.5 . .
H8A C8 H8C 109.5 . .
H8B C8 H8C 109.5 . .
O2 C9 H9A 109.5 . .
O2 C9 H9B 109.5 . .
H9A C9 H9B 109.5 . .
O2 C9 H9C 109.5 . .
H9A C9 H9C 109.5 . .
H9B C9 H9C 109.5 . .
C11 C10 C12 158(2) 4 .
C11 C10 C12 19.8(10) 4 4
C12 C10 C12 138.4(18) . 4
C11 C10 C11 142.3(17) 4 .
C12 C10 C11 16.1(10) . .
C12 C10 C11 122.5(10) 4 .
C11 C10 C10 125.8(13) 4 3
C12 C10 C10 32.7(12) . 3
C12 C10 C10 106.0(6) 4 3
C11 C10 C10 16.6(6) . 3
C11 C10 C10 35.9(13) 4 4
C12 C10 C10 122.6(12) . 4
C12 C10 C10 16.0(6) 4 4
C11 C10 C10 106.6(6) . 4
C10 C10 C10 90.000(1) 3 4
C11 C10 Co1 83.1(10) 4 .
C12 C10 Co1 80.9(10) . .
C12 C10 Co1 72.9(5) 4 .
C11 C10 Co1 73.5(5) . .
C10 C10 Co1 66.30(13) 3 .
C10 C10 Co1 66.30(13) 4 .
C11 C10 H10 101.0 4 .
C12 C10 H10 101.0 . .
C12 C10 H10 120.2 4 .
C11 C10 H10 116.3 . .
C10 C10 H10 132.2 3 .
C10 C10 H10 135.3 4 .
Co1 C10 H10 136.7 . .
C10 C11 C12 142.3(18) 3 .
C10 C11 C12 11.1(11) 3 3
C12 C11 C12 131.4(15) . 3
C10 C11 C10 127.5(17) 3 .
C12 C11 C10 14.8(10) . .
C12 C11 C10 116.7(9) 3 .
C10 C11 C11 115.5(12) 3 4
C12 C11 C11 26.9(10) . 4
C12 C11 C11 104.6(5) 3 4
C10 C11 C11 12.2(6) . 4
C10 C11 C11 25.5(12) 3 3
C12 C11 C11 116.8(10) . 3
C12 C11 C11 14.6(5) 3 3
C10 C11 C11 102.1(6) . 3
C11 C11 C11 90.000(1) 4 3
C10 C11 Co1 80.3(10) 3 .
C12 C11 Co1 79.0(10) . .
C12 C11 Co1 72.4(6) 3 .
C10 C11 Co1 72.1(5) . .
C11 C11 Co1 65.29(14) 4 .
C11 C11 Co1 65.29(14) 3 .
C10 C11 H11 108.8 3 .
C12 C11 H11 108.8 . .
C12 C11 H11 119.6 3 .
C10 C11 H11 123.6 . .
C11 C11 H11 135.7 4 .
C11 C11 H11 134.2 3 .
Co1 C11 H11 123.8 . .
C10 C12 C11 149(2) . .
C10 C12 C11 10.9(11) . 4
C11 C12 C11 138.6(15) . 4
C10 C12 C10 131.3(18) . 3
C11 C12 C10 17.9(9) . 3
C11 C12 C10 120.7(10) 4 3
C10 C12 C12 27.8(13) . 4
C11 C12 C12 121.6(10) . 4
C11 C12 C12 17.0(6) 4 4
C10 C12 C12 103.7(6) 3 4
C10 C12 C12 117.6(13) . 3
C11 C12 C12 31.6(10) . 3
C11 C12 C12 107.0(6) 4 3
C10 C12 C12 13.8(6) 3 3
C12 C12 C12 90.000(1) 4 3
C10 C12 Co1 82.1(10) . .
C11 C12 Co1 82.6(10) . .
C11 C12 Co1 74.3(6) 4 .
C10 C12 Co1 73.5(5) 3 .
C12 C12 Co1 65.64(14) 4 .
C12 C12 Co1 65.64(14) 3 .
C10 C12 H12 105.4 . .
C11 C12 H12 105.4 . .
C11 C12 H12 115.9 4 .
C10 C12 H12 123.3 3 .
C12 C12 H12 132.7 4 .
C12 C12 H12 136.8 3 .
Co1 C12 H12 120.0 . .

loop_
_geom_bond_atom_site_label_1
_geom_bond_atom_site_label_2
_geom_bond_distance
_geom_bond_site_symmetry_2
Co1 C1 1.991(2) .
Co1 C1 1.991(2) 4
Co1 C1 1.991(2) 3
Co1 C1 1.991(2) 2
Co1 C12 2.054(7) 4
Co1 C12 2.054(7) .
Co1 C12 2.054(7) 3
Co1 C12 2.054(7) 2
Co1 C10 2.060(6) 4
Co1 C10 2.060(6) .
Co1 C10 2.060(6) 3
Co1 C10 2.060(6) 2
O1 C4 1.372(3) .
O1 C8 1.428(3) .
O2 C6 1.373(3) .
O2 C9 1.431(3) .
C1 C1 1.464(3) 4
C1 C1 1.464(3) 3
C1 C2 1.468(3) .
C2 C7 1.389(3) .
C2 C3 1.401(3) .
C3 C4 1.397(3) .
C3 H3 0.9500 .
C4 C5 1.391(3) .
C5 C6 1.384(3) .
C5 H5 0.9500 .
C6 C7 1.391(3) .
C7 H7 0.9500 .
C8 H8A 0.9800 .
C8 H8B 0.9800 .
C8 H8C 0.9800 .
C9 H9A 0.9800 .
C9 H9B 0.9800 .
C9 H9C 0.9800 .
C10 C11 0.597(10) 4
C10 C12 0.609(9) .
C10 C12 1.190(9) 4
C10 C11 1.223(11) .
C10 C10 1.656(11) 3
C10 C10 1.656(11) 4
C10 H10 0.9500 .
C11 C10 0.597(10) 3
C11 C12 0.660(9) .
C11 C12 1.184(10) 3
C11 C11 1.735(12) 4
C11 C11 1.735(12) 3
C11 H11 0.9500 .
C12 C11 1.184(10) 4
C12 C10 1.190(9) 3
C12 C12 1.694(11) 4
C12 C12 1.694(11) 3
C12 H12 0.9500 .
